data_7109079
loop_
_publ_author_name
'Satish Chandra Philkhana'
'B. Seetharamsingh'
'Yuvraj B. Dangat'
'Kumar Vanka'
'D. Srinivasa Reddy'

_publ_section_title
;
 Synthesis of palmyrolide A and its cis-isomer and mechanistic insight
 into trans-cis isomerisation of the enamide macrocycle
;
_journal_name_full Chem.Commun.
_journal_page_first 3342
_journal_paper_doi 10.1039/c3cc40541a
_journal_volume 49
_journal_year 2013
_chemical_formula_sum 'C20 H35 N O3'
_chemical_formula_weight 337.49
_chemical_name_systematic
;
?
;
_space_group_IT_number 19
_symmetry_space_group_name_Hall 'P 2ac 2ab'
_symmetry_space_group_name_H-M 'P 21 21 21'
_atom_sites_solution_hydrogens geom
_atom_sites_solution_primary direct
_atom_sites_solution_secondary difmap
_audit_creation_method SHELXL-97
_cell_angle_alpha 90.00
_cell_angle_beta 90.00
_cell_angle_gamma 90.00
_cell_formula_units_Z 4
_cell_length_a 6.7242(3)
_cell_length_b 15.1813(7)
_cell_length_c 19.2667(10)
_cell_measurement_temperature 90(2)
_cell_volume 1966.79(16)
_computing_structure_refinement 'SHELXL-97 (Sheldrick, 2008)'
_computing_structure_solution 'SHELXS-97 (Sheldrick, 2008)'
_diffrn_ambient_temperature 90(2)
_diffrn_measured_fraction_theta_full 0.993
_diffrn_measured_fraction_theta_max 0.993
_diffrn_radiation_monochromator graphite
_diffrn_radiation_source 'fine-focus sealed tube'
_diffrn_radiation_type MoK\a
_diffrn_radiation_wavelength 0.71073
_diffrn_reflns_av_R_equivalents 0.0469
_diffrn_reflns_av_sigmaI/netI 0.0425
_diffrn_reflns_limit_h_max 7
_diffrn_reflns_limit_h_min -7
_diffrn_reflns_limit_k_max 14
_diffrn_reflns_limit_k_min -18
_diffrn_reflns_limit_l_max 22
_diffrn_reflns_limit_l_min -19
_diffrn_reflns_number 12156
_diffrn_reflns_theta_full 25.08
_diffrn_reflns_theta_max 25.08
_diffrn_reflns_theta_min 2.88
_exptl_absorpt_coefficient_mu 0.075
_exptl_absorpt_correction_T_max 0.9911
_exptl_absorpt_correction_T_min 0.9227
_exptl_crystal_density_diffrn 1.140
_exptl_crystal_density_method 'not measured'
_exptl_crystal_F_000 744
_exptl_crystal_size_max 1.09
_exptl_crystal_size_mid 0.21
_exptl_crystal_size_min 0.12
_refine_diff_density_max 0.188
_refine_diff_density_min -0.162
_refine_diff_density_rms 0.035
_refine_ls_abs_structure_details 'Flack H D (1983), Acta Cryst. A39, 876-881'
_refine_ls_abs_structure_Flack 0.4(10)
_refine_ls_extinction_method none
_refine_ls_goodness_of_fit_ref 1.049
_refine_ls_hydrogen_treatment mixed
_refine_ls_matrix_type full
_refine_ls_number_parameters 357
_refine_ls_number_reflns 3453
_refine_ls_number_restraints 0
_refine_ls_restrained_S_all 1.049
_refine_ls_R_factor_all 0.0379
_refine_ls_R_factor_gt 0.0337
_refine_ls_shift/su_max 0.001
_refine_ls_shift/su_mean 0.000
_refine_ls_structure_factor_coef Fsqd
_refine_ls_weighting_details 'calc w=1/[\s^2^(Fo^2^)+(0.0338P)^2^+0.3164P] where P=(Fo^2^+2Fc^2^)/3'
_refine_ls_weighting_scheme calc
_refine_ls_wR_factor_gt 0.0761
_refine_ls_wR_factor_ref 0.0784
_reflns_number_gt 3194
_reflns_number_total 3453
_reflns_threshold_expression >2sigma(I)
_cod_data_source_file c3cc40541a.txt
_cod_data_source_block scpc104
_cod_database_code 7109079

loop_
_symmetry_equiv_pos_as_xyz
'x, y, z'
'x+1/2, -y+1/2, -z'
'-x, y+1/2, -z+1/2'
'-x+1/2, -y, z+1/2'

loop_
_atom_site_label
_atom_site_type_symbol
_atom_site_fract_x
_atom_site_fract_y
_atom_site_fract_z
_atom_site_U_iso_or_equiv
_atom_site_adp_type
_atom_site_occupancy
_atom_site_symmetry_multiplicity
_atom_site_calc_flag
O2PD O 0.62821(17) 0.39545(7) 0.53771(6) 0.0200(3) Uani 1 1 d
O3HF O 0.72769(18) 0.19430(8) 0.73062(6) 0.0243(3) Uani 1 1 d
C00 C 0.9530(3) 0.43070(11) 0.49236(9) 0.0171(4) Uani 1 1 d
N1 N 1.0281(2) 0.18690(9) 0.67900(7) 0.0193(3) Uani 1 1 d
C02 C 0.5135(2) 0.62938(10) 0.56810(9) 0.0175(4) Uani 1 1 d
C03 C 0.6475(2) 0.49808(11) 0.73694(9) 0.0178(4) Uani 1 1 d
C04 C 1.1246(3) 0.39918(11) 0.53897(9) 0.0173(3) Uani 1 1 d
C07 C 0.6586(3) 0.57296(11) 0.68352(9) 0.0180(4) Uani 1 1 d
C08 C 1.2236(3) 0.22263(11) 0.66521(9) 0.0188(4) Uani 1 1 d
C09 C 1.2557(3) 0.27336(10) 0.61065(8) 0.0177(4) Uani 1 1 d
C0A C 0.9008(3) 0.22150(10) 0.72642(8) 0.0181(4) Uani 1 1 d
C0B C 0.5999(2) 0.55103(10) 0.60946(8) 0.0155(4) Uani 1 1 d
C0@ C 0.7678(2) 0.44559(10) 0.53571(8) 0.0153(3) Uani 1 1 d
O1GK O 0.77900(16) 0.52029(7) 0.57272(6) 0.0158(3) Uani 1 1 d
C20E C 0.9565(3) 0.11668(13) 0.63391(11) 0.0293(5) Uani 1 1 d
C21E C 0.4337(3) 0.46387(13) 0.74454(10) 0.0231(4) Uani 1 1 d
C22E C 1.0059(3) 0.51142(12) 0.44868(9) 0.0222(4) Uani 1 1 d
C23E C 0.8269(3) 0.36435(11) 0.78739(9) 0.0209(4) Uani 1 1 d
C24E C 0.6425(3) 0.71169(12) 0.57609(11) 0.0238(4) Uani 1 1 d
C25E C 1.1006(3) 0.30339(11) 0.56038(9) 0.0191(4) Uani 1 1 d
C26E C 0.3036(3) 0.64839(12) 0.59593(10) 0.0206(4) Uani 1 1 d
C27E C 0.4990(3) 0.60599(12) 0.49110(9) 0.0212(4) Uani 1 1 d
C28E C 0.7960(3) 0.42331(11) 0.72404(9) 0.0183(4) Uani 1 1 d
C29E C 0.9782(3) 0.29151(11) 0.77494(9) 0.0199(4) Uani 1 1 d
H1 H 0.873(3) 0.4019(11) 0.8265(9) 0.018(4) Uiso 1 1 d
H2 H 0.573(3) 0.6212(11) 0.6992(8) 0.011(4) Uiso 1 1 d
H3 H 0.750(2) 0.3878(11) 0.6840(9) 0.018(4) Uiso 1 1 d
H4 H 1.032(3) 0.5632(12) 0.4801(9) 0.021(5) Uiso 1 1 d
H5 H 0.422(3) 0.4212(12) 0.7839(9) 0.023(5) Uiso 1 1 d
H6 H 0.922(2) 0.3850(11) 0.4632(8) 0.012(4) Uiso 1 1 d
H7 H 0.257(3) 0.7002(11) 0.5702(9) 0.015(4) Uiso 1 1 d
H8 H 0.432(3) 0.5467(12) 0.4824(8) 0.013(4) Uiso 1 1 d
H9 H 0.391(3) 0.4286(13) 0.7017(10) 0.032(5) Uiso 1 1 d
H10 H 0.426(3) 0.6492(12) 0.4650(9) 0.023(5) Uiso 1 1 d
H11 H 0.642(3) 0.7323(12) 0.6247(10) 0.030(5) Uiso 1 1 d
H12 H 1.002(2) 0.2617(11) 0.8175(9) 0.014(4) Uiso 1 1 d
H13 H 0.780(4) 0.7008(14) 0.5637(11) 0.043(6) Uiso 1 1 d
H14 H 1.390(3) 0.2937(11) 0.6020(8) 0.016(4) Uiso 1 1 d
H15 H 0.632(3) 0.6040(12) 0.4672(10) 0.026(5) Uiso 1 1 d
H16 H 0.686(2) 0.5237(11) 0.7810(9) 0.015(4) Uiso 1 1 d
H17 H 0.598(3) 0.7584(13) 0.5456(9) 0.028(5) Uiso 1 1 d
H18 H 1.106(3) 0.2691(12) 0.5196(9) 0.022(5) Uiso 1 1 d
H19 H 0.971(3) 0.2942(12) 0.5823(9) 0.030(5) Uiso 1 1 d
H20 H 0.702(3) 0.3365(12) 0.8017(10) 0.027(5) Uiso 1 1 d
H21 H 0.304(3) 0.6636(11) 0.6454(10) 0.025(5) Uiso 1 1 d
H22 H 1.118(3) 0.4996(12) 0.4171(10) 0.029(5) Uiso 1 1 d
H23 H 0.793(3) 0.5986(12) 0.6843(9) 0.027(5) Uiso 1 1 d
H24 H 0.888(3) 0.5292(12) 0.4166(10) 0.029(5) Uiso 1 1 d
H25 H 0.508(2) 0.5002(10) 0.6062(8) 0.009(4) Uiso 1 1 d
H26 H 1.325(3) 0.2054(12) 0.6976(10) 0.026(5) Uiso 1 1 d
H27 H 1.128(3) 0.4356(12) 0.5813(9) 0.019(4) Uiso 1 1 d
H28 H 1.102(3) 0.3164(12) 0.7565(9) 0.022(5) Uiso 1 1 d
H29 H 0.214(3) 0.5955(12) 0.5893(9) 0.024(5) Uiso 1 1 d
H30 H 0.913(3) 0.4480(11) 0.7117(9) 0.015(4) Uiso 1 1 d
H31 H 1.247(3) 0.4058(11) 0.5122(9) 0.023(5) Uiso 1 1 d
H32 H 0.340(3) 0.5125(14) 0.7522(10) 0.036(6) Uiso 1 1 d
H33 H 0.929(4) 0.0656(18) 0.6585(14) 0.067(8) Uiso 1 1 d
H34 H 1.020(5) 0.1142(19) 0.5924(17) 0.085(10) Uiso 1 1 d
H35 H 0.825(6) 0.132(2) 0.6117(19) 0.110(12) Uiso 1 1 d

loop_
_atom_site_aniso_label
_atom_site_aniso_U_11
_atom_site_aniso_U_22
_atom_site_aniso_U_33
_atom_site_aniso_U_23
_atom_site_aniso_U_13
_atom_site_aniso_U_12
O2PD 0.0146(6) 0.0196(6) 0.0258(6) -0.0032(5) 0.0019(5) -0.0017(5)
O3HF 0.0171(7) 0.0288(6) 0.0269(7) 0.0023(5) 0.0014(6) -0.0044(5)
C00 0.0139(9) 0.0199(8) 0.0176(8) -0.0034(7) -0.0005(7) 0.0019(7)
N1 0.0186(8) 0.0199(7) 0.0194(7) -0.0011(6) 0.0018(7) -0.0055(6)
C02 0.0156(9) 0.0171(8) 0.0196(8) -0.0003(7) 0.0012(7) 0.0027(7)
C03 0.0177(9) 0.0203(8) 0.0152(8) -0.0016(7) 0.0000(7) -0.0004(7)
C04 0.0112(8) 0.0216(8) 0.0191(9) 0.0000(7) 0.0015(8) 0.0005(7)
C07 0.0156(9) 0.0175(9) 0.0209(9) -0.0031(7) -0.0013(8) -0.0003(7)
C08 0.0146(9) 0.0199(8) 0.0218(9) -0.0002(7) -0.0013(8) -0.0003(7)
C09 0.0121(9) 0.0187(8) 0.0224(9) -0.0026(7) 0.0026(8) 0.0010(7)
C0A 0.0167(9) 0.0193(8) 0.0182(8) 0.0075(7) 0.0004(7) 0.0010(7)
C0B 0.0099(8) 0.0179(8) 0.0187(8) -0.0007(7) 0.0044(7) -0.0003(7)
C0@ 0.0137(9) 0.0164(8) 0.0157(8) 0.0029(6) -0.0020(7) 0.0027(7)
O1GK 0.0103(5) 0.0184(5) 0.0188(6) -0.0020(5) 0.0004(5) -0.0004(5)
C20E 0.0359(12) 0.0275(10) 0.0245(10) -0.0068(8) 0.0037(10) -0.0123(9)
C21E 0.0195(10) 0.0284(10) 0.0214(9) 0.0032(8) 0.0033(8) 0.0006(8)
C22E 0.0159(9) 0.0293(10) 0.0214(9) 0.0035(8) 0.0015(8) 0.0041(8)
C23E 0.0218(11) 0.0228(9) 0.0182(9) 0.0011(7) 0.0016(8) 0.0022(8)
C24E 0.0227(11) 0.0192(9) 0.0295(11) 0.0042(8) -0.0004(9) 0.0007(8)
C25E 0.0179(9) 0.0198(8) 0.0198(9) -0.0003(7) -0.0002(8) 0.0001(7)
C26E 0.0177(10) 0.0228(9) 0.0213(10) -0.0005(7) -0.0003(8) 0.0045(8)
C27E 0.0200(10) 0.0258(9) 0.0179(9) 0.0023(8) 0.0009(8) 0.0063(8)
C28E 0.0159(9) 0.0219(8) 0.0172(9) 0.0001(7) 0.0011(8) -0.0001(7)
C29E 0.0186(9) 0.0225(9) 0.0185(9) 0.0033(7) 0.0012(8) 0.0012(8)

loop_
_atom_type_symbol
_atom_type_description
_atom_type_scat_dispersion_real
_atom_type_scat_dispersion_imag
_atom_type_scat_source
C C 0.0033 0.0016 'International Tables Vol C Tables 4.2.6.8 and 6.1.1.4'
H H 0.0000 0.0000 'International Tables Vol C Tables 4.2.6.8 and 6.1.1.4'
N N 0.0061 0.0033 'International Tables Vol C Tables 4.2.6.8 and 6.1.1.4'
O O 0.0106 0.0060 'International Tables Vol C Tables 4.2.6.8 and 6.1.1.4'

loop_
_geom_angle_atom_site_label_1
_geom_angle_atom_site_label_2
_geom_angle_atom_site_label_3
_geom_angle
C0@ C00 C22E 112.02(14)
C0@ C00 C04 109.92(13)
C22E C00 C04 113.34(15)
C0@ C00 H6 105.1(10)
C22E C00 H6 108.9(10)
C04 C00 H6 107.1(10)
C0A N1 C08 123.47(14)
C0A N1 C20E 118.40(15)
C08 N1 C20E 117.72(15)
C27E C02 C24E 108.89(15)
C27E C02 C26E 108.89(14)
C24E C02 C26E 109.40(14)
C27E C02 C0B 110.23(13)
C24E C02 C0B 111.34(14)
C26E C02 C0B 108.06(14)
C28E C03 C07 114.09(14)
C28E C03 C21E 112.03(14)
C07 C03 C21E 111.08(14)
C28E C03 H16 105.4(10)
C07 C03 H16 106.1(9)
C21E C03 H16 107.6(10)
C25E C04 C00 112.11(14)
C25E C04 H27 108.3(10)
C00 C04 H27 109.1(11)
C25E C04 H31 109.3(10)
C00 C04 H31 107.0(10)
H27 C04 H31 111.0(15)
C0B C07 C03 117.09(14)
C0B C07 H2 107.6(9)
C03 C07 H2 108.5(9)
C0B C07 H23 109.9(11)
C03 C07 H23 109.1(11)
H2 C07 H23 103.7(14)
C09 C08 N1 120.91(16)
C09 C08 H26 124.0(11)
N1 C08 H26 115.1(11)
C08 C09 C25E 125.39(16)
C08 C09 H14 118.3(10)
C25E C09 H14 116.3(10)
O3HF C0A N1 120.53(15)
O3HF C0A C29E 121.27(15)
N1 C0A C29E 118.17(15)
O1GK C0B C07 108.00(13)
O1GK C0B C02 107.67(13)
C07 C0B C02 114.45(13)
O1GK C0B H25 103.6(9)
C07 C0B H25 113.1(9)
C02 C0B H25 109.3(9)
O2PD C0@ O1GK 123.97(15)
O2PD C0@ C00 124.14(14)
O1GK C0@ C00 111.87(13)
C0@ O1GK C0B 118.51(12)
N1 C20E H33 111.8(16)
N1 C20E H34 113.7(19)
H33 C20E H34 121(2)
N1 C20E H35 111.9(19)
H33 C20E H35 104(2)
H34 C20E H35 93(3)
C03 C21E H5 111.4(11)
C03 C21E H9 111.4(11)
H5 C21E H9 104.5(14)
C03 C21E H32 111.1(12)
H5 C21E H32 108.8(16)
H9 C21E H32 109.4(16)
C00 C22E H4 109.6(10)
C00 C22E H22 111.8(11)
H4 C22E H22 112.3(16)
C00 C22E H24 110.9(11)
H4 C22E H24 106.7(14)
H22 C22E H24 105.3(15)
C29E C23E C28E 112.99(14)
C29E C23E H1 109.2(10)
C28E C23E H1 108.2(10)
C29E C23E H20 107.7(11)
C28E C23E H20 111.2(11)
H1 C23E H20 107.5(15)
C02 C24E H11 110.6(11)
C02 C24E H13 112.1(13)
H11 C24E H13 107.2(18)
C02 C24E H17 111.3(12)
H11 C24E H17 110.0(15)
H13 C24E H17 105.5(18)
C09 C25E C04 113.17(15)
C09 C25E H18 110.3(11)
C04 C25E H18 107.4(11)
C09 C25E H19 107.5(11)
C04 C25E H19 110.3(11)
H18 C25E H19 108.2(16)
C02 C26E H7 105.4(10)
C02 C26E H21 112.3(11)
H7 C26E H21 107.7(14)
C02 C26E H29 110.7(10)
H7 C26E H29 112.6(14)
H21 C26E H29 108.2(15)
C02 C27E H8 113.1(9)
C02 C27E H10 112.4(11)
H8 C27E H10 107.2(15)
C02 C27E H15 113.2(11)
H8 C27E H15 106.8(14)
H10 C27E H15 103.5(15)
C23E C28E C03 113.14(14)
C23E C28E H3 110.2(9)
C03 C28E H3 109.0(10)
C23E C28E H30 109.5(11)
C03 C28E H30 107.7(11)
H3 C28E H30 107.0(15)
C0A C29E C23E 112.29(15)
C0A C29E H12 104.9(10)
C23E C29E H12 108.8(10)
C0A C29E H28 109.9(10)
C23E C29E H28 110.1(10)
H12 C29E H28 110.7(14)

loop_
_geom_bond_atom_site_label_1
_geom_bond_atom_site_label_2
_geom_bond_distance
O2PD C0@ 1.2090(19)
O3HF C0A 1.238(2)
C00 C0@ 1.516(2)
C00 C22E 1.529(2)
C00 C04 1.538(2)
C00 H6 0.918(17)
N1 C0A 1.358(2)
N1 C08 1.446(2)
N1 C20E 1.457(2)
C02 C27E 1.529(2)
C02 C24E 1.529(2)
C02 C26E 1.537(2)
C02 C0B 1.545(2)
C03 C28E 1.532(2)
C03 C07 1.535(2)
C03 C21E 1.536(2)
C03 H16 0.970(17)
C04 C25E 1.520(2)
C04 H27 0.985(18)
C04 H31 0.98(2)
C07 C0B 1.517(2)
C07 H2 0.979(17)
C07 H23 0.982(19)
C08 C09 1.321(2)
C08 H26 0.96(2)
C09 C25E 1.495(2)
C09 H14 0.968(19)
C0A C29E 1.508(2)
C0B O1GK 1.4727(19)
C0B H25 0.992(17)
C0@ O1GK 1.3418(19)
C20E H33 0.93(3)
C20E H34 0.91(3)
C20E H35 1.01(4)
C21E H5 1.000(19)
C21E H9 1.02(2)
C21E H32 0.98(2)
C22E H4 1.008(19)
C22E H22 0.98(2)
C22E H24 1.04(2)
C23E C29E 1.522(2)
C23E C28E 1.528(2)
C23E H1 0.994(18)
C23E H20 0.98(2)
C24E H11 0.988(19)
C24E H13 0.97(2)
C24E H17 0.97(2)
C25E H18 0.943(17)
C25E H19 0.98(2)
C26E H7 0.980(17)
C26E H21 0.980(19)
C26E H29 1.010(19)
C27E H8 1.020(18)
C27E H10 0.959(19)
C27E H15 1.01(2)
C28E H3 0.990(18)
C28E H30 0.905(19)
C29E H12 0.949(17)
C29E H28 0.98(2)
